data_4517364
loop_
_publ_author_name
'Chowdhury, Srayoshi Roy'
'Nandi, Sujay Kumar'
'Podder, Debasish'
'Haldar, Debasish'

_publ_section_title
;
 Conformational Heterogeneity and Self-Assembly of \a,\b,\g-Hybrid
 Peptides Containing Fenamic Acid: Multistimuli-Responsive Phase-Selective
 Gelation
;
_journal_name_full 'ACS Omega'
_journal_paper_doi 10.1021/acsomega.9b03532
_journal_year 2020
_chemical_absolute_configuration s
_chemical_formula_moiety 'C27 H29 N3 O4'
_chemical_formula_sum 'C27 H29 N3 O4'
_chemical_formula_weight 459.53
_space_group_crystal_system monoclinic
_space_group_IT_number 4
_space_group_name_Hall 'P 2yb'
_space_group_name_H-M_alt 'P 1 21 1'
_atom_sites_solution_hydrogens geom
_atom_sites_solution_primary dual
_audit_creation_date 2018-04-06
_audit_creation_method
;
Olex2 1.2
(compiled 2017.08.10 svn.r3458 for OlexSys, GUI svn.r5381)
;
_cell_angle_alpha 90
_cell_angle_beta 105.648(5)
_cell_angle_gamma 90
_cell_formula_units_Z 2
_cell_length_a 6.9113(3)
_cell_length_b 18.1972(8)
_cell_length_c 10.1370(4)
_cell_measurement_reflns_used 4706
_cell_measurement_temperature 298(4)
_cell_measurement_theta_max 24.9910
_cell_measurement_theta_min 2.3330
_cell_volume 1227.64(9)
_computing_cell_refinement
;
CrysAlisPro, Agilent Technologies,
Version 1.171.37.34 (release 22-05-2014 CrysAlis171 .NET)
(compiled May 22 2014,16:03:01)
;
_computing_data_collection
;
CrysAlisPro, Agilent Technologies,
Version 1.171.37.34 (release 22-05-2014 CrysAlis171 .NET)
(compiled May 22 2014,16:03:01)
;
_computing_data_reduction
;
CrysAlisPro, Agilent Technologies,
Version 1.171.37.34 (release 22-05-2014 CrysAlis171 .NET)
(compiled May 22 2014,16:03:01)
;
_computing_molecular_graphics 'Olex2 (Dolomanov et al., 2009)'
_computing_publication_material 'Olex2 (Dolomanov et al., 2009)'
_computing_structure_refinement 'ShelXL (Sheldrick, 2015)'
_computing_structure_solution 'ShelXT (Sheldrick, 2015)'
_diffrn_ambient_environment air
_diffrn_ambient_temperature 298(4)
_diffrn_detector 'CCD plate'
_diffrn_detector_area_resol_mean 7.9580
_diffrn_detector_type Eos
_diffrn_measured_fraction_theta_full 1.000
_diffrn_measured_fraction_theta_max 1.000
_diffrn_measurement_details
;
#__ type_ start__ end____ width___ exp.time_
  1 omega  -11.00  104.00   1.0000    9.0000
omega____ theta____ kappa____ phi______ frames
    -       27.0898   57.0000    0.0000 115

#__ type_ start__ end____ width___ exp.time_
  2 omega  -59.00  115.00   1.0000    9.0000
omega____ theta____ kappa____ phi______ frames
    -       27.0898   19.0000 -180.0000 174

#__ type_ start__ end____ width___ exp.time_
  3 omega  -20.00    5.00   1.0000    9.0000
omega____ theta____ kappa____ phi______ frames
    -      -25.6054  -99.0000   30.0000 25

#__ type_ start__ end____ width___ exp.time_
  4 omega -122.00  -55.00   1.0000    9.0000
omega____ theta____ kappa____ phi______ frames
    -      -25.6054  178.0000  150.0000 67

#__ type_ start__ end____ width___ exp.time_
  5 omega  -20.00   31.00   1.0000    9.0000
omega____ theta____ kappa____ phi______ frames
    -      -25.6054  -99.0000 -150.0000 51

#__ type_ start__ end____ width___ exp.time_
  6 omega  -11.00  104.00   1.0000    9.0000
omega____ theta____ kappa____ phi______ frames
    -       27.0898   57.0000 -120.0000 115

#__ type_ start__ end____ width___ exp.time_
  7 omega   35.00  124.00   1.0000    9.0000
omega____ theta____ kappa____ phi______ frames
    -       27.0898  178.0000 -150.0000 89
;
_diffrn_measurement_device 'four-circle diffractometer'
_diffrn_measurement_device_type 'SuperNova, Dual, Cu at zero, Eos'
_diffrn_measurement_method '\w scans'
_diffrn_orient_matrix_UB_11 0.0203930000
_diffrn_orient_matrix_UB_12 -0.0008233000
_diffrn_orient_matrix_UB_13 0.0724126000
_diffrn_orient_matrix_UB_21 -0.0768281000
_diffrn_orient_matrix_UB_22 0.0263380000
_diffrn_orient_matrix_UB_23 -0.0032910000
_diffrn_orient_matrix_UB_31 -0.0710216000
_diffrn_orient_matrix_UB_32 -0.0287187000
_diffrn_orient_matrix_UB_33 -0.0051111000
_diffrn_radiation_monochromator mirror
_diffrn_radiation_probe x-ray
_diffrn_radiation_type MoK\a
_diffrn_radiation_wavelength 0.71073
_diffrn_reflns_av_R_equivalents 0.0331
_diffrn_reflns_av_unetI/netI 0.0427
_diffrn_reflns_Laue_measured_fraction_full 1.000
_diffrn_reflns_Laue_measured_fraction_max 1.000
_diffrn_reflns_limit_h_max 8
_diffrn_reflns_limit_h_min -8
_diffrn_reflns_limit_k_max 21
_diffrn_reflns_limit_k_min -21
_diffrn_reflns_limit_l_max 12
_diffrn_reflns_limit_l_min -12
_diffrn_reflns_number 10027
_diffrn_reflns_point_group_measured_fraction_full 0.994
_diffrn_reflns_point_group_measured_fraction_max 0.994
_diffrn_reflns_theta_full 25.022
_diffrn_reflns_theta_max 25.022
_diffrn_reflns_theta_min 2.086
_diffrn_source 'SuperNova (Mo) X-ray Source'
_exptl_absorpt_coefficient_mu 0.084
_exptl_absorpt_correction_T_max 1.00000
_exptl_absorpt_correction_T_min 0.38572
_exptl_absorpt_correction_type multi-scan
_exptl_absorpt_process_details
;
CrysAlisPro, Agilent Technologies,
Version 1.171.37.34 (release 22-05-2014 CrysAlis171 .NET)
(compiled May 22 2014,16:03:01)
Empirical absorption correction using spherical harmonics,
 implemented in SCALE3 ABSPACK scaling algorithm.
;
_exptl_crystal_colour 'clear whiteish colourless'
_exptl_crystal_colour_lustre clear
_exptl_crystal_colour_modifier whiteish
_exptl_crystal_colour_primary colourless
_exptl_crystal_density_diffrn 1.243
_exptl_crystal_description plate
_exptl_crystal_F_000 488
_exptl_crystal_size_max 0.2458
_exptl_crystal_size_mid 0.2358
_exptl_crystal_size_min 0.1587
_refine_diff_density_max 0.209
_refine_diff_density_min -0.167
_refine_diff_density_rms 0.036
_refine_ls_abs_structure_details
;
 Flack x determined using 1519 quotients [(I+)-(I-)]/[(I+)+(I-)]
 (Parsons, Flack and Wagner, Acta Cryst. B69 (2013) 249-259).
;
_refine_ls_abs_structure_Flack 0.25(3)
_refine_ls_extinction_method none
_refine_ls_goodness_of_fit_ref 1.088
_refine_ls_hydrogen_treatment constr
_refine_ls_matrix_type full
_refine_ls_number_parameters 310
_refine_ls_number_reflns 4315
_refine_ls_number_restraints 1
_refine_ls_restrained_S_all 1.088
_refine_ls_R_factor_all 0.0534
_refine_ls_R_factor_gt 0.0470
_refine_ls_shift/su_max 0.001
_refine_ls_shift/su_mean 0.000
_refine_ls_structure_factor_coef Fsqd
_refine_ls_weighting_details 'w=1/[\s^2^(Fo^2^)+(0.1000P)^2^] where P=(Fo^2^+2Fc^2^)/3'
_refine_ls_weighting_scheme calc
_refine_ls_wR_factor_gt 0.1506
_refine_ls_wR_factor_ref 0.1574
_reflns_Friedel_coverage 0.920
_reflns_Friedel_fraction_full 0.987
_reflns_Friedel_fraction_max 0.987
_reflns_number_gt 3822
_reflns_number_total 4315
_reflns_threshold_expression 'I > 2\s(I)'
_cod_data_source_file ao9b03532_si_001.cif
_cod_data_source_block npap
_cod_database_code 4517364
_shelx_shelxl_version_number 2014/7
_chemical_oxdiff_formula 'C N H O'
_shelx_space_group_comment
;
The symmetry employed for this shelxl refinement is uniquely defined
by the following loop, which should always be used as a source of
symmetry information in preference to the above space-group names.
They are only intended as comments.
;
_shelx_estimated_absorpt_t_max 0.987
_shelx_estimated_absorpt_t_min 0.980
_reflns_odcompleteness_completeness 93.19
_reflns_odcompleteness_iscentric 1
_reflns_odcompleteness_theta 25.63
_olex2_refinement_description
;
1. Fixed Uiso
 At 1.2 times of:
  All C(H) groups, All C(H,H) groups, All N(H) groups
 At 1.5 times of:
  All C(H,H,H) groups
2.a Ternary CH refined with riding coordinates:
 C18(H18)
2.b Secondary CH2 refined with riding coordinates:
 C19(H19A,H19B)
2.c Aromatic/amide H refined with riding coordinates:
 N1(H1), N2(H2), N3(H3), C1(H1A), C2(H2A), C3(H3A), C4(H4), C5(H5), C8(H8),
 C9(H9), C10(H10), C11(H11), C21(H21), C22(H22), C23(H23), C24(H24), C25(H25)
2.d Idealised Me refined as rotating group:
 C15(H15A,H15B,H15C), C16(H16A,H16B,H16C), C27(H27C,H27A,H27B)
;
_olex2_date_sample_data_collection 2018-04-05
_olex2_submission_special_instructions 'No special instructions were received'

loop_
_space_group_symop_operation_xyz
'x, y, z'
'-x, y+1/2, -z'

loop_
_atom_site_label
_atom_site_type_symbol
_atom_site_fract_x
_atom_site_fract_y
_atom_site_fract_z
_atom_site_U_iso_or_equiv
_atom_site_adp_type
_atom_site_occupancy
_atom_site_site_symmetry_order
_atom_site_calc_flag
_atom_site_refinement_flags_posn
O1 O 0.4918(4) 0.42035(17) 0.6169(3) 0.0455(7) Uani 1 1 d .
O2 O 0.3796(5) 0.5944(2) 0.7244(3) 0.0590(9) Uani 1 1 d .
O3 O 0.1849(6) 0.4845(2) 0.3217(4) 0.0746(11) Uani 1 1 d .
O4 O -0.0970(5) 0.5457(2) 0.3177(4) 0.0710(11) Uani 1 1 d .
N1 N 1.0795(5) 0.3965(2) 0.6291(4) 0.0431(9) Uani 1 1 d .
H1 H 1.1684 0.4240 0.6087 0.052 Uiso 1 1 calc R
N2 N 0.7474(5) 0.49620(18) 0.6126(3) 0.0349(7) Uani 1 1 d .
H2 H 0.8449 0.5042 0.5767 0.042 Uiso 1 1 calc R
N3 N 0.4080(5) 0.5806(2) 0.5102(3) 0.0433(9) Uani 1 1 d .
H3 H 0.4890 0.5724 0.4607 0.052 Uiso 1 1 calc R
C1 C 0.9545(6) 0.3429(2) 0.8135(4) 0.0442(10) Uani 1 1 d .
H1A H 0.8533 0.3182 0.7496 0.053 Uiso 1 1 calc R
C2 C 0.9706(8) 0.3349(3) 0.9510(5) 0.0563(12) Uani 1 1 d .
H2A H 0.8801 0.3049 0.9788 0.068 Uiso 1 1 calc R
C3 C 1.1182(9) 0.3706(3) 1.0475(5) 0.0701(16) Uani 1 1 d .
H3A H 1.1289 0.3647 1.1404 0.084 Uiso 1 1 calc R
C4 C 1.2491(9) 0.4148(4) 1.0047(6) 0.0760(17) Uani 1 1 d .
H4 H 1.3486 0.4395 1.0696 0.091 Uiso 1 1 calc R
C5 C 1.2369(7) 0.4236(3) 0.8664(5) 0.0611(14) Uani 1 1 d .
H5 H 1.3278 0.4537 0.8389 0.073 Uiso 1 1 calc R
C6 C 1.0862(6) 0.3867(2) 0.7695(4) 0.0388(9) Uani 1 1 d .
C7 C 0.9327(6) 0.3628(2) 0.5217(4) 0.0361(9) Uani 1 1 d .
C8 C 0.9895(7) 0.3153(2) 0.4309(5) 0.0496(12) Uani 1 1 d .
H8 H 1.1250 0.3051 0.4427 0.059 Uiso 1 1 calc R
C9 C 0.8492(8) 0.2833(3) 0.3245(5) 0.0555(12) Uani 1 1 d .
H9 H 0.8905 0.2526 0.2640 0.067 Uiso 1 1 calc R
C10 C 0.6469(8) 0.2964(3) 0.3064(5) 0.0559(13) Uani 1 1 d .
H10 H 0.5516 0.2739 0.2353 0.067 Uiso 1 1 calc R
C11 C 0.5886(7) 0.3428(2) 0.3943(4) 0.0432(10) Uani 1 1 d .
H11 H 0.4524 0.3513 0.3827 0.052 Uiso 1 1 calc R
C12 C 0.7278(6) 0.3777(2) 0.5005(4) 0.0344(9) Uani 1 1 d .
C13 C 0.6466(5) 0.4318(2) 0.5842(4) 0.0334(8) Uani 1 1 d .
C14 C 0.6993(6) 0.5528(2) 0.7012(4) 0.0376(9) Uani 1 1 d .
C15 C 0.7432(7) 0.5262(3) 0.8491(4) 0.0492(11) Uani 1 1 d .
H15A H 0.6705 0.4815 0.8521 0.074 Uiso 1 1 calc GR
H15B H 0.7020 0.5630 0.9037 0.074 Uiso 1 1 calc GR
H15C H 0.8846 0.5172 0.8844 0.074 Uiso 1 1 calc GR
C16 C 0.8274(7) 0.6204(3) 0.6922(6) 0.0589(13) Uani 1 1 d .
H16A H 0.9670 0.6084 0.7277 0.088 Uiso 1 1 calc GR
H16B H 0.7935 0.6598 0.7451 0.088 Uiso 1 1 calc GR
H16C H 0.8019 0.6355 0.5983 0.088 Uiso 1 1 calc GR
C17 C 0.4778(6) 0.5759(2) 0.6474(4) 0.0368(9) Uani 1 1 d .
C18 C 0.2014(6) 0.5988(3) 0.4436(4) 0.0434(10) Uani 1 1 d .
H18 H 0.1322 0.6062 0.5152 0.052 Uiso 1 1 calc R
C19 C 0.1837(7) 0.6704(2) 0.3614(5) 0.0455(10) Uani 1 1 d .
H19A H 0.0430 0.6788 0.3156 0.055 Uiso 1 1 calc R
H19B H 0.2290 0.7107 0.4249 0.055 Uiso 1 1 calc R
C20 C 0.3005(6) 0.6722(2) 0.2557(4) 0.0408(10) Uani 1 1 d .
C21 C 0.2338(9) 0.6363(3) 0.1307(5) 0.0599(13) Uani 1 1 d .
H21 H 0.1155 0.6092 0.1129 0.072 Uiso 1 1 calc R
C22 C 0.3366(11) 0.6397(4) 0.0332(6) 0.0759(18) Uani 1 1 d .
H22 H 0.2881 0.6149 -0.0494 0.091 Uiso 1 1 calc R
C23 C 0.5092(11) 0.6791(4) 0.0562(7) 0.0785(18) Uani 1 1 d .
H23 H 0.5798 0.6809 -0.0099 0.094 Uiso 1 1 calc R
C24 C 0.5793(9) 0.7164(3) 0.1779(8) 0.0786(19) Uani 1 1 d .
H24 H 0.6963 0.7441 0.1935 0.094 Uiso 1 1 calc R
C25 C 0.4749(8) 0.7125(3) 0.2781(6) 0.0607(13) Uani 1 1 d .
H25 H 0.5237 0.7373 0.3606 0.073 Uiso 1 1 calc R
C26 C 0.1015(7) 0.5354(3) 0.3562(4) 0.0490(11) Uani 1 1 d .
C27 C -0.2174(10) 0.4944(4) 0.2212(6) 0.092(2) Uani 1 1 d .
H27C H -0.2083 0.4466 0.2624 0.137 Uiso 1 1 calc GR
H27A H -0.1692 0.4921 0.1409 0.137 Uiso 1 1 calc GR
H27B H -0.3550 0.5103 0.1960 0.137 Uiso 1 1 calc GR

loop_
_atom_site_aniso_label
_atom_site_aniso_U_11
_atom_site_aniso_U_22
_atom_site_aniso_U_33
_atom_site_aniso_U_23
_atom_site_aniso_U_13
_atom_site_aniso_U_12
O1 0.0324(15) 0.0519(18) 0.0569(16) -0.0036(15) 0.0200(12) -0.0046(13)
O2 0.0527(19) 0.088(3) 0.0387(15) -0.0049(17) 0.0166(14) 0.0270(18)
O3 0.086(3) 0.059(2) 0.069(2) -0.0158(19) 0.005(2) 0.006(2)
O4 0.052(2) 0.081(3) 0.071(2) 0.006(2) 0.0012(18) -0.0111(19)
N1 0.0287(17) 0.056(2) 0.0484(19) 0.0007(17) 0.0172(14) -0.0068(16)
N2 0.0303(17) 0.0364(17) 0.0424(17) -0.0016(15) 0.0174(13) -0.0007(13)
N3 0.0393(19) 0.061(2) 0.0310(16) 0.0038(16) 0.0111(14) 0.0110(17)
C1 0.047(2) 0.038(2) 0.043(2) 0.0010(19) 0.0050(18) -0.0087(19)
C2 0.065(3) 0.055(3) 0.048(3) 0.002(2) 0.013(2) -0.011(2)
C3 0.073(4) 0.085(4) 0.044(3) -0.001(3) 0.002(2) -0.011(3)
C4 0.061(3) 0.092(4) 0.059(3) -0.012(3) -0.011(3) -0.020(3)
C5 0.038(2) 0.078(4) 0.063(3) -0.010(3) 0.005(2) -0.018(2)
C6 0.0277(19) 0.043(2) 0.043(2) -0.0017(18) 0.0060(16) 0.0031(17)
C7 0.036(2) 0.0345(19) 0.041(2) 0.0031(17) 0.0158(17) 0.0002(16)
C8 0.052(3) 0.046(3) 0.059(3) 0.005(2) 0.028(2) 0.010(2)
C9 0.080(4) 0.042(2) 0.050(3) -0.011(2) 0.026(2) 0.004(2)
C10 0.067(3) 0.049(3) 0.048(3) -0.012(2) 0.009(2) -0.008(2)
C11 0.042(2) 0.042(2) 0.044(2) 0.0012(19) 0.0085(17) -0.0038(19)
C12 0.034(2) 0.037(2) 0.0336(18) 0.0028(16) 0.0115(15) -0.0039(16)
C13 0.0265(18) 0.039(2) 0.0336(17) 0.0026(16) 0.0071(14) -0.0022(16)
C14 0.038(2) 0.039(2) 0.037(2) -0.0048(17) 0.0130(16) -0.0010(16)
C15 0.047(3) 0.061(3) 0.037(2) -0.006(2) 0.0054(18) 0.010(2)
C16 0.052(3) 0.050(3) 0.074(3) -0.016(2) 0.017(2) -0.013(2)
C17 0.041(2) 0.036(2) 0.035(2) 0.0000(17) 0.0129(17) 0.0058(17)
C18 0.039(2) 0.058(3) 0.0350(19) 0.001(2) 0.0123(16) 0.015(2)
C19 0.049(3) 0.040(2) 0.046(2) -0.004(2) 0.0104(19) 0.010(2)
C20 0.046(2) 0.032(2) 0.041(2) 0.0020(18) 0.0077(18) 0.0045(18)
C21 0.073(3) 0.062(3) 0.042(2) -0.003(2) 0.011(2) -0.007(3)
C22 0.110(5) 0.074(4) 0.050(3) 0.003(3) 0.032(3) 0.007(4)
C23 0.099(5) 0.069(4) 0.085(4) 0.023(3) 0.053(4) 0.023(4)
C24 0.056(3) 0.066(4) 0.123(6) 0.024(4) 0.038(4) -0.001(3)
C25 0.055(3) 0.053(3) 0.069(3) -0.004(3) 0.008(2) -0.002(2)
C26 0.056(3) 0.053(3) 0.035(2) 0.009(2) 0.0072(19) 0.001(2)
C27 0.084(5) 0.095(4) 0.071(3) 0.021(4) -0.020(3) -0.038(4)

loop_
_atom_type_symbol
_atom_type_description
_atom_type_scat_dispersion_real
_atom_type_scat_dispersion_imag
_atom_type_scat_source
C C 0.0033 0.0016 'International Tables Vol C Tables 4.2.6.8 and 6.1.1.4'
H H 0.0000 0.0000 'International Tables Vol C Tables 4.2.6.8 and 6.1.1.4'
N N 0.0061 0.0033 'International Tables Vol C Tables 4.2.6.8 and 6.1.1.4'
O O 0.0106 0.0060 'International Tables Vol C Tables 4.2.6.8 and 6.1.1.4'

loop_
_geom_angle_atom_site_label_1
_geom_angle_atom_site_label_2
_geom_angle_atom_site_label_3
_geom_angle
C26 O4 C27 117.8(5)
C6 N1 H1 118.7
C7 N1 H1 118.7
C7 N1 C6 122.7(3)
C13 N2 H2 118.3
C13 N2 C14 123.4(3)
C14 N2 H2 118.3
C17 N3 H3 118.9
C17 N3 C18 122.1(3)
C18 N3 H3 118.9
C2 C1 H1A 119.6
C6 C1 H1A 119.6
C6 C1 C2 120.7(4)
C1 C2 H2A 119.5
C3 C2 C1 121.0(5)
C3 C2 H2A 119.5
C2 C3 H3A 120.6
C4 C3 C2 118.7(5)
C4 C3 H3A 120.6
C3 C4 H4 119.2
C3 C4 C5 121.6(5)
C5 C4 H4 119.2
C4 C5 H5 120.5
C4 C5 C6 119.0(5)
C6 C5 H5 120.5
C1 C6 N1 123.5(4)
C1 C6 C5 119.1(4)
C5 C6 N1 117.4(4)
C8 C7 N1 120.4(4)
C8 C7 C12 118.2(4)
C12 C7 N1 121.4(3)
C7 C8 H8 119.4
C9 C8 C7 121.2(4)
C9 C8 H8 119.4
C8 C9 H9 119.8
C8 C9 C10 120.5(4)
C10 C9 H9 119.8
C9 C10 H10 120.4
C11 C10 C9 119.1(4)
C11 C10 H10 120.4
C10 C11 H11 119.2
C10 C11 C12 121.6(4)
C12 C11 H11 119.2
C7 C12 C13 123.8(3)
C11 C12 C7 119.4(4)
C11 C12 C13 116.8(3)
O1 C13 N2 121.9(4)
O1 C13 C12 122.0(3)
N2 C13 C12 115.9(3)
N2 C14 C15 111.2(3)
N2 C14 C16 107.4(3)
N2 C14 C17 110.1(3)
C15 C14 C16 110.4(4)
C15 C14 C17 110.5(3)
C16 C14 C17 107.2(3)
C14 C15 H15A 109.5
C14 C15 H15B 109.5
C14 C15 H15C 109.5
H15A C15 H15B 109.5
H15A C15 H15C 109.5
H15B C15 H15C 109.5
C14 C16 H16A 109.5
C14 C16 H16B 109.5
C14 C16 H16C 109.5
H16A C16 H16B 109.5
H16A C16 H16C 109.5
H16B C16 H16C 109.5
O2 C17 N3 122.7(4)
O2 C17 C14 121.6(3)
N3 C17 C14 115.3(3)
N3 C18 H18 107.6
N3 C18 C19 111.9(4)
N3 C18 C26 109.8(4)
C19 C18 H18 107.6
C26 C18 H18 107.6
C26 C18 C19 112.0(3)
C18 C19 H19A 108.5
C18 C19 H19B 108.5
H19A C19 H19B 107.5
C20 C19 C18 115.2(3)
C20 C19 H19A 108.5
C20 C19 H19B 108.5
C21 C20 C19 121.9(4)
C25 C20 C19 120.5(4)
C25 C20 C21 117.5(5)
C20 C21 H21 119.0
C22 C21 C20 122.0(6)
C22 C21 H21 119.0
C21 C22 H22 119.9
C23 C22 C21 120.3(6)
C23 C22 H22 119.9
C22 C23 H23 120.2
C22 C23 C24 119.7(6)
C24 C23 H23 120.2
C23 C24 H24 120.0
C23 C24 C25 120.0(6)
C25 C24 H24 120.0
C20 C25 C24 120.5(5)
C20 C25 H25 119.7
C24 C25 H25 119.7
O3 C26 O4 124.3(5)
O3 C26 C18 126.0(5)
O4 C26 C18 109.7(4)
O4 C27 H27C 109.5
O4 C27 H27A 109.5
O4 C27 H27B 109.5
H27C C27 H27A 109.5
H27C C27 H27B 109.5
H27A C27 H27B 109.5

loop_
_geom_bond_atom_site_label_1
_geom_bond_atom_site_label_2
_geom_bond_distance
O1 C13 1.220(5)
O2 C17 1.211(5)
O3 C26 1.192(6)
O4 C26 1.334(6)
O4 C27 1.443(7)
N1 H1 0.8600
N1 C6 1.423(5)
N1 C7 1.412(5)
N2 H2 0.8600
N2 C13 1.354(5)
N2 C14 1.463(5)
N3 H3 0.8600
N3 C17 1.346(5)
N3 C18 1.444(5)
C1 H1A 0.9300
C1 C2 1.376(6)
C1 C6 1.372(6)
C2 H2A 0.9300
C2 C3 1.372(7)
C3 H3A 0.9300
C3 C4 1.366(8)
C4 H4 0.9300
C4 C5 1.391(8)
C5 H5 0.9300
C5 C6 1.396(6)
C7 C8 1.394(6)
C7 C12 1.400(6)
C8 H8 0.9300
C8 C9 1.370(7)
C9 H9 0.9300
C9 C10 1.381(8)
C10 H10 0.9300
C10 C11 1.364(7)
C11 H11 0.9300
C11 C12 1.389(6)
C12 C13 1.503(6)
C14 C15 1.526(6)
C14 C16 1.533(6)
C14 C17 1.538(6)
C15 H15A 0.9600
C15 H15B 0.9600
C15 H15C 0.9600
C16 H16A 0.9600
C16 H16B 0.9600
C16 H16C 0.9600
C18 H18 0.9800
C18 C19 1.534(6)
C18 C26 1.504(7)
C19 H19A 0.9700
C19 H19B 0.9700
C19 C20 1.505(6)
C20 C21 1.389(6)
C20 C25 1.377(7)
C21 H21 0.9300
C21 C22 1.366(8)
C22 H22 0.9300
C22 C23 1.357(9)
C23 H23 0.9300
C23 C24 1.376(10)
C24 H24 0.9300
C24 C25 1.397(8)
C25 H25 0.9300
C27 H27C 0.9600
C27 H27A 0.9600
C27 H27B 0.9600
